data_7119274
loop_
_publ_author_name
'Song, Bai-Qiao'
'Chen, Da-Qin'
'Ji, Zhenguo'
'Tang, Junhong'
'Wang, Xin-Long'
'Zang, Hong-Ying'
'Su, Zhong-Min'

_publ_section_title
;
 Control of bulk homochirality and proton conductivity in isostructural
 chiral metal-organic frameworks.
;
_journal_issue 11
_journal_name_full 'Chemical communications (Cambridge, England)'
_journal_page_first 1892
_journal_page_last 1895
_journal_paper_doi 10.1039/c6cc07729c
_journal_volume 53
_journal_year 2017
_chemical_absolute_configuration known
_chemical_formula_moiety 'C18 H30 Cu4 N9 O6, NO3, 3H2O'
_chemical_formula_sum 'C18 H36 Cu4 N10 O12'
_chemical_formula_weight 838.73
_space_group_crystal_system hexagonal
_space_group_IT_number 182
_space_group_name_Hall 'P 6c 2c'
_space_group_name_H-M_alt 'P 63 2 2'
_symmetry_space_group_name_Hall 'P 6c 2c'
_symmetry_space_group_name_H-M 'P 63 2 2'
_atom_sites_solution_hydrogens geom
_atom_sites_solution_primary direct
_atom_sites_solution_secondary difmap
_audit_creation_method SHELXL-2016/6
_audit_update_record
;
2016-12-22 deposited with the CCDC.
2017-01-03 downloaded from the CCDC.
;
_cell_angle_alpha 90
_cell_angle_beta 90
_cell_angle_gamma 120
_cell_formula_units_Z 4
_cell_length_a 19.613(3)
_cell_length_b 19.613(3)
_cell_length_c 13.849(3)
_cell_measurement_reflns_used 3085
_cell_measurement_temperature 100(2)
_cell_measurement_theta_max 37.207
_cell_measurement_theta_min 4.795
_cell_volume 4613.6(14)
_computing_cell_refinement SMART
_computing_data_collection 'SMART (Bruker, 1997)'
_computing_data_reduction 'SAINT (Bruker, 1999)'
_computing_molecular_graphics 'Diamond (Brandenburg and Putz, 2008)'
_computing_publication_material 'SHELXL-2016/6 (Sheldrick, 2016)'
_computing_structure_refinement 'SHELXL-2016/6 (Sheldrick, 2016)'
_computing_structure_solution 'SHELXS-2016/6 (Sheldrick, 2016)'
_diffrn_ambient_temperature 100(2)
_diffrn_measured_fraction_theta_full 0.996
_diffrn_measured_fraction_theta_max 0.996
_diffrn_measurement_device_type 'Bruker APEX CCD area-detector'
_diffrn_measurement_method '\w scans'
_diffrn_radiation_type MoK\a
_diffrn_radiation_wavelength 0.71073
_diffrn_reflns_av_R_equivalents 0.0909
_diffrn_reflns_av_unetI/netI 0.0487
_diffrn_reflns_Laue_measured_fraction_full 0.996
_diffrn_reflns_Laue_measured_fraction_max 0.996
_diffrn_reflns_limit_h_max 23
_diffrn_reflns_limit_h_min -23
_diffrn_reflns_limit_k_max 23
_diffrn_reflns_limit_k_min -23
_diffrn_reflns_limit_l_max 16
_diffrn_reflns_limit_l_min -15
_diffrn_reflns_number 26991
_diffrn_reflns_point_group_measured_fraction_full 0.997
_diffrn_reflns_point_group_measured_fraction_max 0.997
_diffrn_reflns_theta_full 25.099
_diffrn_reflns_theta_max 25.099
_diffrn_reflns_theta_min 1.897
_diffrn_source 'fine-focus sealed tube'
_exptl_absorpt_coefficient_mu 1.867
_exptl_absorpt_correction_T_max 0.7301
_exptl_absorpt_correction_T_min 0.6632
_exptl_absorpt_correction_type multi-scan
_exptl_crystal_colour colorless
_exptl_crystal_density_diffrn 1.208
_exptl_crystal_description block
_exptl_crystal_F_000 1704
_exptl_crystal_size_max 0.240
_exptl_crystal_size_mid 0.180
_exptl_crystal_size_min 0.180
_refine_diff_density_max 0.794
_refine_diff_density_min -0.464
_refine_diff_density_rms 0.078
_refine_ls_abs_structure_details
;
 Flack x determined using 563 quotients [(I+)-(I-)]/[(I+)+(I-)]
 (Parsons, Flack and Wagner, Acta Cryst. B69 (2013) 249-259).
;
_refine_ls_abs_structure_Flack 0.04(2)
_refine_ls_extinction_method none
_refine_ls_goodness_of_fit_ref 1.058
_refine_ls_hydrogen_treatment constr
_refine_ls_matrix_type full
_refine_ls_number_parameters 113
_refine_ls_number_reflns 2759
_refine_ls_number_restraints 66
_refine_ls_restrained_S_all 1.133
_refine_ls_R_factor_all 0.0932
_refine_ls_R_factor_gt 0.0583
_refine_ls_shift/su_max 0.000
_refine_ls_shift/su_mean 0.000
_refine_ls_structure_factor_coef Fsqd
_refine_ls_weighting_details 'w=1/[\s^2^(Fo^2^)+(0.1062P)^2^] where P=(Fo^2^+2Fc^2^)/3'
_refine_ls_weighting_scheme calc
_refine_ls_wR_factor_gt 0.1581
_refine_ls_wR_factor_ref 0.1785
_reflns_Friedel_coverage 0.678
_reflns_Friedel_fraction_full 0.997
_reflns_Friedel_fraction_max 0.997
_reflns_number_gt 1781
_reflns_number_total 2759
_reflns_threshold_expression 'I > 2\s(I)'
_cod_data_source_file c6cc07729c2.cif
_cod_data_source_block 2P
_cod_depositor_comments 'Adding full bibliography for 7119274--7119277.cif.'
_cod_original_cell_volume 4613.6(16)
_cod_database_code 7119274
_shelx_shelxl_version_number 2016/6
_shelx_space_group_comment
;
The symmetry employed for this shelxl refinement is uniquely defined
by the following loop, which should always be used as a source of
symmetry information in preference to the above space-group names.
They are only intended as comments.
;
_shelx_estimated_absorpt_t_min 0.663
_shelx_estimated_absorpt_t_max 0.730

loop_
_space_group_symop_operation_xyz
'x, y, z'
'-x, -y, z+1/2'
'-y, x-y, z'
'-x+y, -x, z'
'x-y, x, z+1/2'
'y, -x+y, z+1/2'
'x-y, -y, -z'
'-x, -x+y, -z'
'y, x, -z'
'-y, -x, -z+1/2'
'x, x-y, -z+1/2'
'-x+y, y, -z+1/2'

loop_
_atom_site_label
_atom_site_type_symbol
_atom_site_fract_x
_atom_site_fract_y
_atom_site_fract_z
_atom_site_U_iso_or_equiv
_atom_site_adp_type
_atom_site_occupancy
_atom_site_site_symmetry_order
_atom_site_calc_flag
_atom_site_refinement_flags_posn
_atom_site_refinement_flags_adp
_atom_site_refinement_flags_occupancy
Cu1 Cu 0.666667 0.333333 0.60127(12) 0.0632(5) Uani 1 3 d S T P
Cu2 Cu 0.52268(9) 0.26134(4) 0.750000 0.0662(5) Uani 1 2 d S T P
Cu3 Cu 0.46153(12) 0.000000 0.500000 0.0990(8) Uani 1 2 d S T P
N1 N 0.5919(5) 0.2202(5) 0.6002(5) 0.072(2) Uani 1 1 d . . .
N2 N 0.5258(5) 0.1920(4) 0.6607(5) 0.067(2) Uani 1 1 d . . .
C2 C 0.5797(9) 0.1629(6) 0.5442(6) 0.081(3) Uani 1 1 d . . .
N3 N 0.5074(5) 0.0946(5) 0.5645(6) 0.081(2) Uani 1 1 d . . .
C1 C 0.4794(7) 0.1184(6) 0.6371(7) 0.079(3) Uani 1 1 d . . .
C4 C 0.4010(9) 0.0602(9) 0.6724(11) 0.186(8) Uani 1 1 d D U .
H13 H 0.373767 0.023820 0.619029 0.223 Uiso 1 1 calc R U .
C3 C 0.6341(10) 0.1679(10) 0.4742(8) 0.149(6) Uani 1 1 d D U .
H15 H 0.676585 0.222058 0.485021 0.179 Uiso 1 1 calc R U .
O1 O 0.3973(9) 0.0139(10) 0.7532(13) 0.307(9) Uani 1 1 d D U .
H1 H 0.430167 0.000054 0.747107 0.461 Uiso 1 1 calc R U .
C6 C 0.3543(11) 0.1007(11) 0.696(2) 0.318(11) Uani 1 1 d D U .
H4A H 0.303040 0.062461 0.719377 0.477 Uiso 1 1 calc R U .
H4B H 0.381346 0.139769 0.745268 0.477 Uiso 1 1 calc R U .
H4C H 0.348955 0.125558 0.639308 0.477 Uiso 1 1 calc R U .
C5 C 0.6148(12) 0.1735(12) 0.3693(9) 0.207(9) Uani 1 1 d D U .
H3A H 0.656003 0.176597 0.328740 0.311 Uiso 1 1 calc R U .
H3B H 0.565865 0.127669 0.352453 0.311 Uiso 1 1 calc R U .
H3C H 0.610528 0.219723 0.360404 0.311 Uiso 1 1 calc R U .
O2 O 0.6774(10) 0.1277(11) 0.4778(10) 0.275(7) Uani 1 1 d D U .
H2 H 0.652044 0.084670 0.451580 0.412 Uiso 1 1 calc R U .

loop_
_atom_site_aniso_label
_atom_site_aniso_U_11
_atom_site_aniso_U_22
_atom_site_aniso_U_33
_atom_site_aniso_U_23
_atom_site_aniso_U_13
_atom_site_aniso_U_12
Cu1 0.0676(7) 0.0676(7) 0.0543(10) 0.000 0.000 0.0338(3)
Cu2 0.0721(9) 0.0692(7) 0.0582(9) -0.0142(9) 0.000 0.0360(5)
Cu3 0.1271(14) 0.0713(11) 0.0801(12) -0.0309(11) -0.0155(5) 0.0356(6)
N1 0.082(6) 0.066(4) 0.061(4) -0.016(4) 0.004(4) 0.032(4)
N2 0.069(5) 0.061(5) 0.059(5) -0.011(4) -0.001(4) 0.023(4)
C2 0.122(11) 0.082(6) 0.063(5) -0.015(5) -0.019(8) 0.069(9)
N3 0.087(6) 0.083(6) 0.064(5) -0.016(4) -0.003(4) 0.034(5)
C1 0.081(7) 0.067(7) 0.066(6) -0.008(5) 0.002(6) 0.020(6)
C4 0.110(10) 0.175(14) 0.226(15) 0.121(12) 0.049(11) 0.036(9)
C3 0.216(15) 0.189(15) 0.097(8) -0.002(10) 0.058(10) 0.142(12)
O1 0.227(13) 0.314(18) 0.320(18) 0.213(16) 0.046(15) 0.090(13)
C6 0.203(18) 0.35(2) 0.41(3) 0.14(2) 0.08(2) 0.147(15)
C5 0.25(2) 0.30(2) 0.112(9) 0.019(15) 0.044(12) 0.165(17)
O2 0.315(17) 0.380(19) 0.253(14) -0.017(16) 0.036(14) 0.267(15)

loop_
_atom_type_symbol
_atom_type_description
_atom_type_scat_dispersion_real
_atom_type_scat_dispersion_imag
_atom_type_scat_source
C C 0.0033 0.0016 'International Tables Vol C Tables 4.2.6.8 and 6.1.1.4'
N N 0.0061 0.0033 'International Tables Vol C Tables 4.2.6.8 and 6.1.1.4'
Cu Cu 0.3201 1.2651 'International Tables Vol C Tables 4.2.6.8 and 6.1.1.4'
O O 0.0106 0.0060 'International Tables Vol C Tables 4.2.6.8 and 6.1.1.4'
H H 0.0000 0.0000 'International Tables Vol C Tables 4.2.6.8 and 6.1.1.4'

loop_
_geom_angle_atom_site_label_1
_geom_angle_atom_site_label_2
_geom_angle_atom_site_label_3
_geom_angle
_geom_angle_site_symmetry_1
_geom_angle_site_symmetry_3
N1 Cu1 N1 119.996(7) 3_655 .
N1 Cu1 N1 119.993(9) 3_655 4_665
N1 Cu1 N1 119.994(8) . 4_665
N2 Cu2 N2 176.7(5) 11_556 .
N3 Cu3 N3 178.2(6) . 7_556
C2 N1 N2 106.5(9) . .
C2 N1 Cu1 134.7(8) . .
N2 N1 Cu1 117.7(5) . .
C1 N2 N1 106.5(7) . .
C1 N2 Cu2 135.5(7) . .
N1 N2 Cu2 118.0(6) . .
N1 C2 N3 111.6(10) . .
N1 C2 C3 123.5(13) . .
N3 C2 C3 124.9(11) . .
C1 N3 C2 102.4(8) . .
C1 N3 Cu3 129.7(8) . .
C2 N3 Cu3 127.8(7) . .
N2 C1 N3 113.1(9) . .
N2 C1 C4 131.1(11) . .
N3 C1 C4 115.7(11) . .
C1 C4 O1 117.4(14) . .
C1 C4 C6 109.7(13) . .
O1 C4 C6 108.12(14) . .
C1 C4 H13 107.1 . .
O1 C4 H13 107.1 . .
C6 C4 H13 107.1 . .
C2 C3 O2 125.4(12) . .
C2 C3 C5 117.2(12) . .
O2 C3 C5 108.21(14) . .
C2 C3 H15 100.1 . .
O2 C3 H15 100.1 . .
C5 C3 H15 100.1 . .
C4 O1 H1 109.5 . .
C4 C6 H4A 109.5 . .
C4 C6 H4B 109.5 . .
H4A C6 H4B 109.5 . .
C4 C6 H4C 109.5 . .
H4A C6 H4C 109.5 . .
H4B C6 H4C 109.5 . .
C3 C5 H3A 109.5 . .
C3 C5 H3B 109.5 . .
H3A C5 H3B 109.5 . .
C3 C5 H3C 109.5 . .
H3A C5 H3C 109.5 . .
H3B C5 H3C 109.5 . .
C3 O2 H2 109.5 . .

loop_
_geom_bond_atom_site_label_1
_geom_bond_atom_site_label_2
_geom_bond_distance
_geom_bond_site_symmetry_2
Cu1 N1 1.954(8) 3_655
Cu1 N1 1.955(8) .
Cu1 N1 1.955(8) 4_665
Cu2 N2 1.863(7) 11_556
Cu2 N2 1.863(7) .
Cu3 N3 1.839(8) .
Cu3 N3 1.839(8) 7_556
N1 C2 1.287(11) .
N1 N2 1.403(11) .
N2 C1 1.306(12) .
C2 N3 1.409(14) .
C2 C3 1.407(17) .
N3 C1 1.335(13) .
C1 C4 1.465(16) .
C4 O1 1.4200(14) .
C4 C6 1.5195(14) .
C4 H13 0.9800 .
C3 O2 1.4193(14) .
C3 C5 1.5187(14) .
C3 H15 0.9800 .
O1 H1 0.8200 .
C6 H4A 0.9600 .
C6 H4B 0.9600 .
C6 H4C 0.9600 .
C5 H3A 0.9600 .
C5 H3B 0.9600 .
C5 H3C 0.9600 .
O2 H2 0.8200 .

loop_
_geom_torsion_atom_site_label_1
_geom_torsion_atom_site_label_2
_geom_torsion_atom_site_label_3
_geom_torsion_atom_site_label_4
_geom_torsion
C2 N1 N2 C1 1.3(10)
Cu1 N1 N2 C1 170.6(7)
C2 N1 N2 Cu2 -178.6(7)
Cu1 N1 N2 Cu2 -9.2(9)
N2 N1 C2 N3 -0.8(12)
Cu1 N1 C2 N3 -167.5(7)
N2 N1 C2 C3 -178.6(10)
Cu1 N1 C2 C3 14.7(18)
N1 C2 N3 C1 0.0(13)
C3 C2 N3 C1 177.8(11)
N1 C2 N3 Cu3 176.1(8)
C3 C2 N3 Cu3 -6.1(17)
N1 N2 C1 N3 -1.3(12)
Cu2 N2 C1 N3 178.5(8)
N1 N2 C1 C4 -177.1(12)
Cu2 N2 C1 C4 3(2)
C2 N3 C1 N2 0.8(13)
Cu3 N3 C1 N2 -175.1(8)
C2 N3 C1 C4 177.3(10)
Cu3 N3 C1 C4 1.3(16)
N2 C1 C4 O1 -89.4(18)
N3 C1 C4 O1 95.0(17)
N2 C1 C4 C6 35(2)
N3 C1 C4 C6 -141.1(14)
N1 C2 C3 O2 111.1(17)
N3 C2 C3 O2 -66(2)
N1 C2 C3 C5 -106.1(17)
N3 C2 C3 C5 76.4(18)
